data_4026664
loop_
_publ_author_name
'Bret R. Van Ausdall'
'Nils F. Poth'
'Virginia A. Kincaid'
'Atta M. Arif'
'Janis Louie'

_publ_section_title
;
 Imidazolidene Carboxylate Bound MBPh4 Complexes (M = Li, Na) and Their
 Relevance in Transcarboxylation Reactions
;
_journal_name_full 'Journal of Organic Chemistry'
_journal_page_first 8413
_journal_page_last 8420
_journal_paper_doi 10.1021/jo201647b
_journal_volume 76
_journal_year 2011
_chemical_formula_moiety 'C68 H98 N6 Na2 O6,2(C24 H20 B),C4 H10 O'
_chemical_formula_sum 'C120 H148 B2 N6 Na2 O7'
_chemical_formula_weight 1854.04
_chemical_name_systematic
; 
 ? 
;
_space_group_IT_number 14
_symmetry_cell_setting monoclinic
_symmetry_space_group_name_Hall '-P 2yn'
_symmetry_space_group_name_H-M 'P 1 21/n 1'
_atom_sites_solution_hydrogens geom
_atom_sites_solution_primary direct
_atom_sites_solution_secondary difmap
_audit_creation_method SHELXL-97
_cell_angle_alpha 90.00
_cell_angle_beta 103.1820(8)
_cell_angle_gamma 90.00
_cell_formula_units_Z 2
_cell_length_a 17.5568(4)
_cell_length_b 14.9417(2)
_cell_length_c 21.8429(5)
_cell_measurement_reflns_used 40044
_cell_measurement_temperature 150(1)
_cell_measurement_theta_max 27.485
_cell_measurement_theta_min 1.018
_cell_volume 5579.0(2)
_computing_cell_refinement DENZO-SMN
_computing_data_collection 'Nonius COLLECT'
_computing_data_reduction DENZO-SMN
_computing_molecular_graphics 'WinGx, Ortep3'
_computing_structure_refinement 'SHELXL-97 (Sheldrick, 1997)'
_computing_structure_solution SIR97
_diffrn_ambient_temperature 150(1)
_diffrn_measured_fraction_theta_full 0.994
_diffrn_measured_fraction_theta_max 0.994
_diffrn_measurement_device_type 'Nonius KappaCCD Diffractometer'
_diffrn_measurement_method 'Phi and Omega scan'
_diffrn_radiation_monochromator graphite
_diffrn_radiation_source 'fine-focus sealed tube'
_diffrn_radiation_type MoK\a
_diffrn_radiation_wavelength 0.71073
_diffrn_reflns_av_R_equivalents 0.0442
_diffrn_reflns_av_sigmaI/netI 0.0709
_diffrn_reflns_limit_h_max 22
_diffrn_reflns_limit_h_min -22
_diffrn_reflns_limit_k_max 17
_diffrn_reflns_limit_k_min -19
_diffrn_reflns_limit_l_max 28
_diffrn_reflns_limit_l_min -28
_diffrn_reflns_number 23129
_diffrn_reflns_theta_full 27.48
_diffrn_reflns_theta_max 27.48
_diffrn_reflns_theta_min 1.92
_exptl_absorpt_coefficient_mu 0.074
_exptl_absorpt_correction_T_max 0.9832
_exptl_absorpt_correction_T_min 0.9746
_exptl_absorpt_correction_type multi-scan
_exptl_absorpt_process_details 'DENZO-SMN (Otwinowski & Monor, 1997)'
_exptl_crystal_colour colorless
_exptl_crystal_density_diffrn 1.104
_exptl_crystal_description prism
_exptl_crystal_F_000 1996
_exptl_crystal_size_max 0.35
_exptl_crystal_size_mid 0.30
_exptl_crystal_size_min 0.23
_refine_diff_density_max 0.765
_refine_diff_density_min -0.537
_refine_diff_density_rms 0.050
_refine_ls_extinction_coef 0.0040(6)
_refine_ls_extinction_expression Fc^*^=kFc[1+0.001xFc^2^\l^3^/sin(2\q)]^-1/4^
_refine_ls_extinction_method SHELXL
_refine_ls_goodness_of_fit_ref 1.027
_refine_ls_hydrogen_treatment constr
_refine_ls_matrix_type full
_refine_ls_number_parameters 628
_refine_ls_number_reflns 12715
_refine_ls_number_restraints 5
_refine_ls_restrained_S_all 1.029
_refine_ls_R_factor_all 0.1259
_refine_ls_R_factor_gt 0.0661
_refine_ls_shift/su_max 0.000
_refine_ls_shift/su_mean 0.000
_refine_ls_structure_factor_coef Fsqd
_refine_ls_weighting_details 'calc w=1/[\s^2^(Fo^2^)+(0.0834P)^2^+2.8635P] where P=(Fo^2^+2Fc^2^)/3'
_refine_ls_weighting_scheme calc
_refine_ls_wR_factor_gt 0.1612
_refine_ls_wR_factor_ref 0.1944
_reflns_number_gt 7509
_reflns_number_total 12715
_reflns_threshold_expression >2sigma(I)
_cod_data_source_file jo201647b_si_003.cif
_cod_data_source_block jl020
_cod_database_code 4026664

loop_
_symmetry_equiv_pos_as_xyz
'x, y, z'
'-x+1/2, y+1/2, -z+1/2'
'-x, -y, -z'
'x-1/2, -y-1/2, z-1/2'

loop_
_atom_site_label
_atom_site_type_symbol
_atom_site_fract_x
_atom_site_fract_y
_atom_site_fract_z
_atom_site_U_iso_or_equiv
_atom_site_adp_type
_atom_site_occupancy
_atom_site_symmetry_multiplicity
_atom_site_calc_flag
_atom_site_refinement_flags
_atom_site_disorder_assembly
_atom_site_disorder_group
Na1 Na 0.41627(5) 0.57504(6) 1.04676(4) 0.0352(2) Uani 1 1 d . . .
B1 B 0.97755(15) 0.51601(17) 0.79181(12) 0.0302(6) Uani 1 1 d . . .
O1 O 0.46403(10) 0.63961(11) 0.97063(8) 0.0407(4) Uani 1 1 d . . .
O2 O 0.56020(10) 0.57101(11) 0.93617(9) 0.0427(4) Uani 1 1 d . . .
O3 O 0.28592(11) 0.62048(13) 1.04369(9) 0.0509(5) Uani 1 1 d . . .
N1 N 0.59885(10) 0.74612(12) 0.89532(8) 0.0280(4) Uani 1 1 d . . .
N2 N 0.49506(18) 0.64050(18) 1.14097(13) 0.0673(8) Uani 1 1 d . . .
N3 N 0.47834(10) 0.78451(11) 0.88701(8) 0.0262(4) Uani 1 1 d . . .
C2 C 0.53096(12) 0.71997(14) 0.90828(10) 0.0261(5) Uani 1 1 d . . .
C4 C 0.51359(13) 0.85224(15) 0.85990(10) 0.0307(5) Uani 1 1 d . . .
H4 H 0.4893 0.9052 0.8408 0.037 Uiso 1 1 calc R . .
C5 C 0.58903(14) 0.82838(15) 0.86587(11) 0.0320(5) Uani 1 1 d . . .
H5 H 0.6281 0.8620 0.8523 0.038 Uiso 1 1 calc R . .
C6 C 0.51704(13) 0.63441(15) 0.94222(10) 0.0294(5) Uani 1 1 d . . .
C7 C 0.67217(13) 0.69632(15) 0.90796(11) 0.0311(5) Uani 1 1 d . . .
C8 C 0.72210(13) 0.70412(16) 0.96716(12) 0.0366(6) Uani 1 1 d . . .
C9 C 0.79166(15) 0.65541(19) 0.97672(14) 0.0475(7) Uani 1 1 d . . .
H9 H 0.8278 0.6585 1.0163 0.057 Uiso 1 1 calc R . .
C10 C 0.80880(16) 0.6030(2) 0.92995(14) 0.0528(7) Uani 1 1 d . . .
H10 H 0.8566 0.5706 0.9377 0.063 Uiso 1 1 calc R . .
C11 C 0.75774(16) 0.5968(2) 0.87190(13) 0.0496(7) Uani 1 1 d . . .
H11 H 0.7705 0.5596 0.8404 0.059 Uiso 1 1 calc R . .
C12 C 0.68762(14) 0.64426(17) 0.85893(12) 0.0376(6) Uani 1 1 d . . .
C13 C 0.70396(15) 0.76179(18) 1.01910(12) 0.0441(6) Uani 1 1 d . . .
H13 H 0.6532 0.7931 1.0019 0.053 Uiso 1 1 calc R . .
C14 C 0.6942(2) 0.7060(2) 1.07502(14) 0.0628(9) Uani 1 1 d . . .
H14A H 0.6523 0.6621 1.0612 0.094 Uiso 1 1 calc R . .
H14B H 0.6808 0.7452 1.1070 0.094 Uiso 1 1 calc R . .
H14C H 0.7433 0.6746 1.0930 0.094 Uiso 1 1 calc R . .
C15 C 0.7669(2) 0.8334(2) 1.03989(18) 0.0717(10) Uani 1 1 d . . .
H15A H 0.8168 0.8046 1.0587 0.107 Uiso 1 1 calc R . .
H15B H 0.7516 0.8728 1.0709 0.107 Uiso 1 1 calc R . .
H15C H 0.7724 0.8687 1.0033 0.107 Uiso 1 1 calc R . .
C16 C 0.63306(16) 0.63925(18) 0.79408(12) 0.0438(6) Uani 1 1 d . . .
H16 H 0.5893 0.6824 0.7933 0.053 Uiso 1 1 calc R . .
C17 C 0.5972(2) 0.5465(2) 0.78098(16) 0.0652(9) Uani 1 1 d . . .
H17A H 0.6388 0.5026 0.7810 0.098 Uiso 1 1 calc R . .
H17B H 0.5604 0.5462 0.7398 0.098 Uiso 1 1 calc R . .
H17C H 0.5695 0.5308 0.8136 0.098 Uiso 1 1 calc R . .
C18 C 0.67425(17) 0.66731(19) 0.74308(13) 0.0484(7) Uani 1 1 d . . .
H18A H 0.6964 0.7273 0.7524 0.073 Uiso 1 1 calc R . .
H18B H 0.6366 0.6679 0.7023 0.073 Uiso 1 1 calc R . .
H18C H 0.7163 0.6248 0.7416 0.073 Uiso 1 1 calc R . .
C19 C 0.39474(13) 0.78056(15) 0.88351(10) 0.0305(5) Uani 1 1 d . . .
C20 C 0.36482(14) 0.83207(16) 0.92581(11) 0.0363(5) Uani 1 1 d . . .
C21 C 0.28407(15) 0.82784(19) 0.91988(13) 0.0456(7) Uani 1 1 d . . .
H21 H 0.2609 0.8620 0.9475 0.055 Uiso 1 1 calc R . .
C22 C 0.23733(15) 0.7753(2) 0.87480(13) 0.0478(7) Uani 1 1 d . . .
H22 H 0.1826 0.7732 0.8720 0.057 Uiso 1 1 calc R . .
C23 C 0.26914(14) 0.72549(19) 0.83352(13) 0.0448(6) Uani 1 1 d . . .
H23 H 0.2359 0.6894 0.8028 0.054 Uiso 1 1 calc R . .
C24 C 0.34915(13) 0.72748(16) 0.83622(11) 0.0352(5) Uani 1 1 d . . .
C25 C 0.41635(16) 0.88740(19) 0.97727(13) 0.0468(7) Uani 1 1 d . . .
H25 H 0.4676 0.8963 0.9654 0.056 Uiso 1 1 calc R . .
C26 C 0.3830(2) 0.9795(2) 0.98513(15) 0.0612(8) Uani 1 1 d . . .
H26A H 0.3742 1.0120 0.9451 0.092 Uiso 1 1 calc R . .
H26B H 0.4200 1.0130 1.0174 0.092 Uiso 1 1 calc R . .
H26C H 0.3332 0.9730 0.9979 0.092 Uiso 1 1 calc R . .
C27 C 0.4326(3) 0.8374(2) 1.03964(15) 0.0810(12) Uani 1 1 d . . .
H27A H 0.3832 0.8269 1.0523 0.121 Uiso 1 1 calc R . .
H27B H 0.4675 0.8732 1.0719 0.121 Uiso 1 1 calc R . .
H27C H 0.4575 0.7799 1.0349 0.121 Uiso 1 1 calc R . .
C28 C 0.38294(15) 0.67314(18) 0.79018(12) 0.0422(6) Uani 1 1 d . . .
H28 H 0.4395 0.6893 0.7965 0.051 Uiso 1 1 calc R . .
C29 C 0.37812(18) 0.57267(19) 0.80248(14) 0.0547(7) Uani 1 1 d . . .
H29A H 0.3232 0.5550 0.7965 0.082 Uiso 1 1 calc R . .
H29B H 0.4060 0.5593 0.8457 0.082 Uiso 1 1 calc R . .
H29C H 0.4021 0.5394 0.7731 0.082 Uiso 1 1 calc R . .
C30 C 0.34270(18) 0.6957(2) 0.72231(13) 0.0530(7) Uani 1 1 d . . .
H30A H 0.2870 0.6806 0.7149 0.079 Uiso 1 1 calc R . .
H30B H 0.3668 0.6612 0.6936 0.079 Uiso 1 1 calc R . .
H30C H 0.3484 0.7598 0.7149 0.079 Uiso 1 1 calc R . .
C31 C 0.5262(2) 0.65738(19) 1.19040(15) 0.0567(8) Uani 1 1 d . . .
C32 C 0.5654(3) 0.6785(3) 1.25455(17) 0.0939(14) Uani 1 1 d . . .
H32A H 0.5343 0.7222 1.2718 0.141 Uiso 1 1 calc R . .
H32B H 0.6171 0.7038 1.2553 0.141 Uiso 1 1 calc R . .
H32C H 0.5714 0.6239 1.2800 0.141 Uiso 1 1 calc R . .
C33 C 0.3027(3) 0.6966(3) 1.1410(2) 0.1115(17) Uani 1 1 d . . .
H33A H 0.3206 0.6429 1.1660 0.167 Uiso 1 1 calc R . .
H33B H 0.2776 0.7374 1.1655 0.167 Uiso 1 1 calc R . .
H33C H 0.3476 0.7266 1.1303 0.167 Uiso 1 1 calc R . .
C34 C 0.2487(3) 0.6721(4) 1.0855(2) 0.1026(15) Uani 1 1 d . . .
H34A H 0.2249 0.7267 1.0635 0.123 Uiso 1 1 calc R . .
H34B H 0.2063 0.6360 1.0964 0.123 Uiso 1 1 calc R . .
C35 C 0.22960(17) 0.5970(2) 0.98780(15) 0.0565(8) Uani 1 1 d . . .
H35A H 0.2064 0.6519 0.9658 0.068 Uiso 1 1 calc R . .
H35B H 0.1871 0.5612 0.9987 0.068 Uiso 1 1 calc R . .
C36 C 0.26898(19) 0.5441(2) 0.94621(15) 0.0618(8) Uani 1 1 d . . .
H36A H 0.3087 0.5812 0.9334 0.093 Uiso 1 1 calc R . .
H36B H 0.2302 0.5248 0.9088 0.093 Uiso 1 1 calc R . .
H36C H 0.2940 0.4914 0.9690 0.093 Uiso 1 1 calc R . .
C37 C 1.05233(13) 0.51883(15) 0.75730(11) 0.0317(5) Uani 1 1 d . . .
C38 C 1.11572(14) 0.45916(17) 0.77080(12) 0.0390(6) Uani 1 1 d . . .
H38 H 1.1175 0.4159 0.8029 0.047 Uiso 1 1 calc R . .
C39 C 1.17611(16) 0.46060(19) 0.73917(14) 0.0489(7) Uani 1 1 d . . .
H39 H 1.2171 0.4178 0.7494 0.059 Uiso 1 1 calc R . .
C40 C 1.17701(17) 0.5231(2) 0.69350(14) 0.0535(8) Uani 1 1 d . . .
H40 H 1.2176 0.5233 0.6712 0.064 Uiso 1 1 calc R . .
C41 C 1.11816(17) 0.5854(2) 0.68062(13) 0.0521(7) Uani 1 1 d . . .
H41 H 1.1186 0.6300 0.6497 0.063 Uiso 1 1 calc R . .
C42 C 1.05775(15) 0.58380(18) 0.71242(12) 0.0414(6) Uani 1 1 d . . .
H42 H 1.0186 0.6288 0.7032 0.050 Uiso 1 1 calc R . .
C43 C 0.97429(13) 0.61452(14) 0.82491(11) 0.0298(5) Uani 1 1 d . . .
C44 C 1.03753(13) 0.64538(15) 0.87099(11) 0.0321(5) Uani 1 1 d . . .
H44 H 1.0837 0.6100 0.8806 0.039 Uiso 1 1 calc R . .
C45 C 1.03652(14) 0.72498(16) 0.90349(11) 0.0365(6) Uani 1 1 d . . .
H45 H 1.0811 0.7429 0.9346 0.044 Uiso 1 1 calc R . .
C46 C 0.97027(17) 0.77800(17) 0.89037(14) 0.0485(7) Uani 1 1 d . . .
H46 H 0.9684 0.8322 0.9127 0.058 Uiso 1 1 calc R . .
C47 C 0.90733(17) 0.75105(19) 0.84451(15) 0.0569(8) Uani 1 1 d . . .
H47 H 0.8616 0.7872 0.8348 0.068 Uiso 1 1 calc R . .
C48 C 0.90987(15) 0.67131(17) 0.81216(13) 0.0440(6) Uani 1 1 d . . .
H48 H 0.8658 0.6550 0.7800 0.053 Uiso 1 1 calc R . .
C49 C 0.89329(13) 0.49667(14) 0.74091(11) 0.0300(5) Uani 1 1 d . . .
C50 C 0.87016(15) 0.53699(17) 0.68156(11) 0.0384(6) Uani 1 1 d . . .
H50 H 0.9057 0.5765 0.6684 0.046 Uiso 1 1 calc R . .
C51 C 0.79789(15) 0.52215(18) 0.64099(12) 0.0435(6) Uani 1 1 d . . .
H51 H 0.7853 0.5511 0.6012 0.052 Uiso 1 1 calc R . .
C52 C 0.74414(15) 0.46541(18) 0.65832(13) 0.0437(6) Uani 1 1 d . . .
H52 H 0.6948 0.4546 0.6307 0.052 Uiso 1 1 calc R . .
C53 C 0.76368(14) 0.42508(17) 0.71640(13) 0.0409(6) Uani 1 1 d . . .
H53 H 0.7274 0.3862 0.7292 0.049 Uiso 1 1 calc R . .
C54 C 0.83637(14) 0.44082(15) 0.75653(12) 0.0346(5) Uani 1 1 d . . .
H54 H 0.8479 0.4123 0.7965 0.042 Uiso 1 1 calc R . .
C55 C 0.98965(13) 0.43555(15) 0.84440(11) 0.0301(5) Uani 1 1 d . . .
C56 C 0.98915(14) 0.44686(16) 0.90757(11) 0.0355(5) Uani 1 1 d . . .
H56 H 0.9848 0.5059 0.9226 0.043 Uiso 1 1 calc R . .
C57 C 0.99465(16) 0.37583(18) 0.95001(12) 0.0435(6) Uani 1 1 d . . .
H57 H 0.9933 0.3871 0.9925 0.052 Uiso 1 1 calc R . .
C58 C 1.00209(16) 0.28939(18) 0.93009(13) 0.0451(6) Uani 1 1 d . . .
H58 H 1.0069 0.2408 0.9588 0.054 Uiso 1 1 calc R . .
C59 C 1.00244(15) 0.27446(17) 0.86773(13) 0.0419(6) Uani 1 1 d . . .
H59 H 1.0071 0.2152 0.8532 0.050 Uiso 1 1 calc R . .
C60 C 0.99599(14) 0.34575(15) 0.82642(12) 0.0370(6) Uani 1 1 d . . .
H60 H 0.9958 0.3335 0.7837 0.044 Uiso 1 1 calc R . .
O4 O 0.5195(9) 0.5105(13) 0.5026(7) 0.230(8) Uani 0.50 1 d PD . .
C61 C 0.5940(8) 0.5310(11) 0.4834(6) 0.157(6) Uiso 0.50 1 d PD A 1
H61A H 0.6385 0.4977 0.5094 0.189 Uiso 0.50 1 calc PR A 1
H61B H 0.6057 0.5959 0.4865 0.189 Uiso 0.50 1 calc PR A 1
C62 C 0.5761(6) 0.4991(7) 0.4148(4) 0.236(4) Uiso 1 1 d D . .
H62A H 0.6220 0.5089 0.3972 0.354 Uiso 0.50 1 calc PR A 1
H62B H 0.5316 0.5330 0.3903 0.354 Uiso 0.50 1 calc PR A 1
H62C H 0.5632 0.4353 0.4131 0.354 Uiso 0.50 1 calc PR A 1
H62D H 0.5673 0.4745 0.3722 0.354 Uiso 0.50 1 calc PR A 2
H62E H 0.6225 0.4713 0.4415 0.354 Uiso 0.50 1 calc PR A 2
H62F H 0.5840 0.5640 0.4134 0.354 Uiso 0.50 1 calc PR A 2
C61A C 0.5011(9) 0.4789(11) 0.4435(6) 0.167(6) Uiso 0.50 1 d PD . 2
H61C H 0.4582 0.5091 0.4132 0.201 Uiso 0.50 1 calc PR . 2
H61D H 0.4923 0.4141 0.4351 0.201 Uiso 0.50 1 calc PR . 2

loop_
_atom_site_aniso_label
_atom_site_aniso_U_11
_atom_site_aniso_U_22
_atom_site_aniso_U_33
_atom_site_aniso_U_23
_atom_site_aniso_U_13
_atom_site_aniso_U_12
Na1 0.0378(5) 0.0368(5) 0.0335(5) 0.0056(4) 0.0132(4) 0.0037(4)
B1 0.0308(14) 0.0317(13) 0.0280(13) -0.0034(10) 0.0066(11) -0.0010(10)
O1 0.0409(10) 0.0445(10) 0.0424(10) 0.0121(8) 0.0211(8) 0.0020(8)
O2 0.0404(10) 0.0349(9) 0.0563(12) 0.0127(8) 0.0183(9) 0.0070(8)
O3 0.0439(11) 0.0610(12) 0.0521(12) 0.0027(9) 0.0200(9) 0.0113(9)
N1 0.0248(9) 0.0304(10) 0.0297(10) 0.0040(8) 0.0082(8) 0.0007(7)
N2 0.088(2) 0.0606(16) 0.0470(16) -0.0021(13) 0.0020(15) -0.0072(14)
N3 0.0245(9) 0.0308(10) 0.0229(9) 0.0033(7) 0.0044(7) 0.0006(7)
C2 0.0227(11) 0.0314(11) 0.0240(11) 0.0000(9) 0.0049(9) 0.0003(9)
C4 0.0331(12) 0.0321(12) 0.0267(12) 0.0057(9) 0.0065(10) -0.0014(9)
C5 0.0331(13) 0.0340(12) 0.0306(12) 0.0059(9) 0.0108(10) -0.0027(10)
C6 0.0259(11) 0.0341(12) 0.0270(12) 0.0053(9) 0.0035(9) -0.0016(9)
C7 0.0242(11) 0.0337(12) 0.0376(13) 0.0060(10) 0.0118(10) 0.0013(9)
C8 0.0281(12) 0.0414(14) 0.0400(14) 0.0043(11) 0.0076(11) 0.0009(10)
C9 0.0315(14) 0.0631(18) 0.0467(16) 0.0074(13) 0.0065(12) 0.0104(12)
C10 0.0366(15) 0.0706(19) 0.0549(18) 0.0120(15) 0.0181(14) 0.0203(13)
C11 0.0446(16) 0.0643(18) 0.0460(17) 0.0052(13) 0.0234(13) 0.0181(13)
C12 0.0317(13) 0.0469(14) 0.0371(14) 0.0043(11) 0.0140(11) 0.0032(11)
C13 0.0384(14) 0.0476(15) 0.0402(15) -0.0076(12) -0.0038(11) 0.0076(11)
C14 0.079(2) 0.067(2) 0.0455(17) -0.0143(15) 0.0219(16) 0.0060(17)
C15 0.065(2) 0.058(2) 0.081(2) -0.0133(17) -0.0076(18) -0.0058(16)
C16 0.0408(15) 0.0558(16) 0.0373(14) -0.0010(12) 0.0138(12) 0.0079(12)
C17 0.069(2) 0.077(2) 0.0536(19) -0.0042(16) 0.0211(16) -0.0205(17)
C18 0.0567(18) 0.0516(16) 0.0391(15) 0.0022(12) 0.0155(13) 0.0027(13)
C19 0.0240(11) 0.0386(13) 0.0285(12) 0.0093(9) 0.0050(9) 0.0022(9)
C20 0.0351(13) 0.0418(13) 0.0335(13) 0.0077(10) 0.0109(11) 0.0051(10)
C21 0.0351(14) 0.0610(17) 0.0444(16) 0.0083(13) 0.0167(12) 0.0104(12)
C22 0.0242(13) 0.0679(18) 0.0520(17) 0.0151(14) 0.0099(12) 0.0026(12)
C23 0.0281(13) 0.0612(17) 0.0418(15) 0.0074(13) 0.0013(11) -0.0072(12)
C24 0.0299(12) 0.0433(13) 0.0307(13) 0.0050(10) 0.0033(10) -0.0022(10)
C25 0.0440(16) 0.0566(16) 0.0437(16) -0.0107(13) 0.0179(13) 0.0020(12)
C26 0.086(2) 0.0496(17) 0.0506(18) 0.0002(14) 0.0223(17) 0.0019(16)
C27 0.120(3) 0.062(2) 0.0441(19) -0.0072(15) -0.0161(19) 0.030(2)
C28 0.0336(13) 0.0551(16) 0.0363(14) -0.0078(12) 0.0045(11) -0.0095(11)
C29 0.0540(18) 0.0557(17) 0.0478(17) -0.0088(14) -0.0018(14) -0.0001(14)
C30 0.0590(18) 0.0614(18) 0.0376(15) -0.0039(13) 0.0092(13) -0.0207(14)
C31 0.074(2) 0.0470(17) 0.0448(18) -0.0038(13) 0.0038(16) 0.0020(14)
C32 0.131(4) 0.075(2) 0.056(2) -0.0168(19) -0.020(2) 0.021(2)
C33 0.146(5) 0.110(4) 0.099(4) 0.010(3) 0.073(4) 0.021(3)
C34 0.073(3) 0.163(5) 0.082(3) -0.027(3) 0.040(2) -0.005(3)
C35 0.0401(16) 0.0611(19) 0.065(2) 0.0109(15) 0.0049(15) 0.0040(13)
C36 0.060(2) 0.0628(19) 0.057(2) -0.0051(15) 0.0015(16) -0.0005(15)
C37 0.0306(12) 0.0356(12) 0.0291(12) -0.0087(9) 0.0069(10) -0.0078(10)
C38 0.0323(13) 0.0429(14) 0.0432(15) -0.0097(11) 0.0114(11) -0.0049(10)
C39 0.0358(14) 0.0551(17) 0.0592(19) -0.0208(14) 0.0176(13) -0.0052(12)
C40 0.0413(16) 0.074(2) 0.0529(18) -0.0227(15) 0.0264(14) -0.0214(15)
C41 0.0498(17) 0.0676(19) 0.0423(16) -0.0001(14) 0.0174(13) -0.0181(15)
C42 0.0380(14) 0.0490(15) 0.0384(14) 0.0000(11) 0.0112(11) -0.0094(11)
C43 0.0301(12) 0.0312(12) 0.0292(12) 0.0018(9) 0.0088(10) -0.0019(9)
C44 0.0292(12) 0.0356(12) 0.0316(13) -0.0012(10) 0.0069(10) 0.0001(9)
C45 0.0377(14) 0.0370(13) 0.0348(13) -0.0049(10) 0.0083(11) -0.0069(10)
C46 0.0560(17) 0.0324(13) 0.0570(18) -0.0106(12) 0.0123(14) -0.0004(12)
C47 0.0487(17) 0.0405(15) 0.074(2) -0.0116(14) -0.0027(15) 0.0132(13)
C48 0.0358(14) 0.0376(14) 0.0525(17) -0.0072(12) -0.0026(12) 0.0024(11)
C49 0.0314(12) 0.0293(11) 0.0307(12) -0.0048(9) 0.0100(10) -0.0001(9)
C50 0.0392(14) 0.0432(14) 0.0330(13) -0.0002(11) 0.0089(11) -0.0053(11)
C51 0.0440(15) 0.0518(16) 0.0316(14) -0.0003(11) 0.0023(12) 0.0040(12)
C52 0.0311(14) 0.0516(16) 0.0460(16) -0.0141(12) 0.0037(12) -0.0010(11)
C53 0.0334(13) 0.0435(14) 0.0473(16) -0.0079(12) 0.0121(12) -0.0053(11)
C54 0.0335(13) 0.0368(13) 0.0349(13) -0.0029(10) 0.0106(10) -0.0020(10)
C55 0.0251(11) 0.0349(12) 0.0301(12) -0.0027(9) 0.0058(9) -0.0009(9)
C56 0.0378(13) 0.0365(13) 0.0327(13) -0.0027(10) 0.0088(11) -0.0032(10)
C57 0.0475(16) 0.0525(16) 0.0306(14) 0.0013(11) 0.0091(12) -0.0032(12)
C58 0.0493(16) 0.0427(15) 0.0412(15) 0.0111(12) 0.0060(12) 0.0010(12)
C59 0.0460(15) 0.0329(13) 0.0461(16) 0.0017(11) 0.0091(12) 0.0036(11)
C60 0.0412(14) 0.0364(13) 0.0333(13) -0.0030(10) 0.0082(11) -0.0007(10)
O4 0.26(2) 0.053(9) 0.263(11) -0.013(6) -0.178(12) 0.032(10)

loop_
_atom_type_symbol
_atom_type_description
_atom_type_scat_dispersion_real
_atom_type_scat_dispersion_imag
_atom_type_scat_source
C C 0.0033 0.0016 'International Tables Vol C Tables 4.2.6.8 and 6.1.1.4'
H H 0.0000 0.0000 'International Tables Vol C Tables 4.2.6.8 and 6.1.1.4'
N N 0.0061 0.0033 'International Tables Vol C Tables 4.2.6.8 and 6.1.1.4'
O O 0.0106 0.0060 'International Tables Vol C Tables 4.2.6.8 and 6.1.1.4'
B B 0.0013 0.0007 'International Tables Vol C Tables 4.2.6.8 and 6.1.1.4'
Na Na 0.0362 0.0249 'International Tables Vol C Tables 4.2.6.8 and 6.1.1.4'

loop_
_geom_angle_atom_site_label_1
_geom_angle_atom_site_label_2
_geom_angle_atom_site_label_3
_geom_angle
_geom_angle_site_symmetry_1
_geom_angle_site_symmetry_3
O2 Na1 O1 117.20(7) 3_667 .
O2 Na1 O3 115.09(8) 3_667 .
O1 Na1 O3 112.14(7) . .
O2 Na1 N2 101.85(9) 3_667 .
O1 Na1 N2 102.69(9) . .
O3 Na1 N2 105.67(10) . .
C55 B1 C43 111.04(18) . .
C55 B1 C37 110.32(19) . .
C43 B1 C37 106.71(18) . .
C55 B1 C49 107.11(18) . .
C43 B1 C49 109.55(18) . .
C37 B1 C49 112.16(19) . .
C6 O1 Na1 142.96(15) . .
C6 O2 Na1 145.34(15) . 3_667
C35 O3 C34 110.1(3) . .
C35 O3 Na1 115.40(16) . .
C34 O3 Na1 134.5(2) . .
C2 N1 C5 109.54(18) . .
C2 N1 C7 126.78(18) . .
C5 N1 C7 123.66(18) . .
C31 N2 Na1 166.4(3) . .
C2 N3 C4 109.43(18) . .
C2 N3 C19 126.57(18) . .
C4 N3 C19 123.41(17) . .
N3 C2 N1 106.95(18) . .
N3 C2 C6 126.59(19) . .
N1 C2 C6 126.44(19) . .
C5 C4 N3 106.85(19) . .
C5 C4 H4 126.6 . .
N3 C4 H4 126.6 . .
C4 C5 N1 107.22(19) . .
C4 C5 H5 126.4 . .
N1 C5 H5 126.4 . .
O1 C6 O2 130.7(2) . .
O1 C6 C2 114.51(19) . .
O2 C6 C2 114.79(19) . .
C8 C7 C12 124.5(2) . .
C8 C7 N1 118.4(2) . .
C12 C7 N1 117.1(2) . .
C7 C8 C9 116.1(2) . .
C7 C8 C13 123.2(2) . .
C9 C8 C13 120.7(2) . .
C10 C9 C8 121.2(3) . .
C10 C9 H9 119.4 . .
C8 C9 H9 119.4 . .
C9 C10 C11 121.1(2) . .
C9 C10 H10 119.5 . .
C11 C10 H10 119.5 . .
C10 C11 C12 120.7(3) . .
C10 C11 H11 119.6 . .
C12 C11 H11 119.6 . .
C11 C12 C7 116.4(2) . .
C11 C12 C16 120.3(2) . .
C7 C12 C16 123.3(2) . .
C8 C13 C14 111.8(2) . .
C8 C13 C15 111.1(2) . .
C14 C13 C15 110.6(3) . .
C8 C13 H13 107.8 . .
C14 C13 H13 107.8 . .
C15 C13 H13 107.8 . .
C13 C14 H14A 109.5 . .
C13 C14 H14B 109.5 . .
H14A C14 H14B 109.5 . .
C13 C14 H14C 109.5 . .
H14A C14 H14C 109.5 . .
H14B C14 H14C 109.5 . .
C13 C15 H15A 109.5 . .
C13 C15 H15B 109.5 . .
H15A C15 H15B 109.5 . .
C13 C15 H15C 109.5 . .
H15A C15 H15C 109.5 . .
H15B C15 H15C 109.5 . .
C18 C16 C12 111.4(2) . .
C18 C16 C17 111.0(2) . .
C12 C16 C17 111.4(2) . .
C18 C16 H16 107.6 . .
C12 C16 H16 107.6 . .
C17 C16 H16 107.6 . .
C16 C17 H17A 109.5 . .
C16 C17 H17B 109.5 . .
H17A C17 H17B 109.5 . .
C16 C17 H17C 109.5 . .
H17A C17 H17C 109.5 . .
H17B C17 H17C 109.5 . .
C16 C18 H18A 109.5 . .
C16 C18 H18B 109.5 . .
H18A C18 H18B 109.5 . .
C16 C18 H18C 109.5 . .
H18A C18 H18C 109.5 . .
H18B C18 H18C 109.5 . .
C20 C19 C24 124.3(2) . .
C20 C19 N3 118.1(2) . .
C24 C19 N3 117.5(2) . .
C19 C20 C21 116.2(2) . .
C19 C20 C25 122.7(2) . .
C21 C20 C25 121.0(2) . .
C22 C21 C20 121.3(3) . .
C22 C21 H21 119.3 . .
C20 C21 H21 119.3 . .
C21 C22 C23 120.7(2) . .
C21 C22 H22 119.6 . .
C23 C22 H22 119.6 . .
C22 C23 C24 121.0(2) . .
C22 C23 H23 119.5 . .
C24 C23 H23 119.5 . .
C23 C24 C19 116.4(2) . .
C23 C24 C28 120.3(2) . .
C19 C24 C28 123.3(2) . .
C20 C25 C26 113.4(2) . .
C20 C25 C27 110.7(2) . .
C26 C25 C27 110.0(2) . .
C20 C25 H25 107.5 . .
C26 C25 H25 107.5 . .
C27 C25 H25 107.5 . .
C25 C26 H26A 109.5 . .
C25 C26 H26B 109.5 . .
H26A C26 H26B 109.5 . .
C25 C26 H26C 109.5 . .
H26A C26 H26C 109.5 . .
H26B C26 H26C 109.5 . .
C25 C27 H27A 109.5 . .
C25 C27 H27B 109.5 . .
H27A C27 H27B 109.5 . .
C25 C27 H27C 109.5 . .
H27A C27 H27C 109.5 . .
H27B C27 H27C 109.5 . .
C24 C28 C30 111.2(2) . .
C24 C28 C29 111.3(2) . .
C30 C28 C29 110.8(2) . .
C24 C28 H28 107.8 . .
C30 C28 H28 107.8 . .
C29 C28 H28 107.8 . .
C28 C29 H29A 109.5 . .
C28 C29 H29B 109.5 . .
H29A C29 H29B 109.5 . .
C28 C29 H29C 109.5 . .
H29A C29 H29C 109.5 . .
H29B C29 H29C 109.5 . .
C28 C30 H30A 109.5 . .
C28 C30 H30B 109.5 . .
H30A C30 H30B 109.5 . .
C28 C30 H30C 109.5 . .
H30A C30 H30C 109.5 . .
H30B C30 H30C 109.5 . .
N2 C31 C32 179.1(4) . .
C31 C32 H32A 109.5 . .
C31 C32 H32B 109.5 . .
H32A C32 H32B 109.5 . .
C31 C32 H32C 109.5 . .
H32A C32 H32C 109.5 . .
H32B C32 H32C 109.5 . .
C34 C33 H33A 109.5 . .
C34 C33 H33B 109.5 . .
H33A C33 H33B 109.5 . .
C34 C33 H33C 109.5 . .
H33A C33 H33C 109.5 . .
H33B C33 H33C 109.5 . .
C33 C34 O3 111.5(4) . .
C33 C34 H34A 109.3 . .
O3 C34 H34A 109.3 . .
C33 C34 H34B 109.3 . .
O3 C34 H34B 109.3 . .
H34A C34 H34B 108.0 . .
O3 C35 C36 109.0(2) . .
O3 C35 H35A 109.9 . .
C36 C35 H35A 109.9 . .
O3 C35 H35B 109.9 . .
C36 C35 H35B 109.9 . .
H35A C35 H35B 108.3 . .
C35 C36 H36A 109.5 . .
C35 C36 H36B 109.5 . .
H36A C36 H36B 109.5 . .
C35 C36 H36C 109.5 . .
H36A C36 H36C 109.5 . .
H36B C36 H36C 109.5 . .
C42 C37 C38 114.3(2) . .
C42 C37 B1 121.6(2) . .
C38 C37 B1 124.1(2) . .
C39 C38 C37 122.9(3) . .
C39 C38 H38 118.5 . .
C37 C38 H38 118.5 . .
C40 C39 C38 120.6(3) . .
C40 C39 H39 119.7 . .
C38 C39 H39 119.7 . .
C39 C40 C41 118.6(3) . .
C39 C40 H40 120.7 . .
C41 C40 H40 120.7 . .
C40 C41 C42 120.6(3) . .
C40 C41 H41 119.7 . .
C42 C41 H41 119.7 . .
C41 C42 C37 122.8(3) . .
C41 C42 H42 118.6 . .
C37 C42 H42 118.6 . .
C48 C43 C44 114.8(2) . .
C48 C43 B1 124.4(2) . .
C44 C43 B1 120.7(2) . .
C45 C44 C43 123.4(2) . .
C45 C44 H44 118.3 . .
C43 C44 H44 118.3 . .
C46 C45 C44 119.6(2) . .
C46 C45 H45 120.2 . .
C44 C45 H45 120.2 . .
C47 C46 C45 118.9(2) . .
C47 C46 H46 120.6 . .
C45 C46 H46 120.6 . .
C46 C47 C48 120.6(3) . .
C46 C47 H47 119.7 . .
C48 C47 H47 119.7 . .
C43 C48 C47 122.7(2) . .
C43 C48 H48 118.7 . .
C47 C48 H48 118.7 . .
C54 C49 C50 114.1(2) . .
C54 C49 B1 121.1(2) . .
C50 C49 B1 124.7(2) . .
C51 C50 C49 123.4(2) . .
C51 C50 H50 118.3 . .
C49 C50 H50 118.3 . .
C52 C51 C50 120.2(2) . .
C52 C51 H51 119.9 . .
C50 C51 H51 119.9 . .
C53 C52 C51 118.6(2) . .
C53 C52 H52 120.7 . .
C51 C52 H52 120.7 . .
C52 C53 C54 120.4(2) . .
C52 C53 H53 119.8 . .
C54 C53 H53 119.8 . .
C53 C54 C49 123.3(2) . .
C53 C54 H54 118.4 . .
C49 C54 H54 118.4 . .
C56 C55 C60 114.2(2) . .
C56 C55 B1 125.1(2) . .
C60 C55 B1 120.5(2) . .
C55 C56 C57 123.4(2) . .
C55 C56 H56 118.3 . .
C57 C56 H56 118.3 . .
C58 C57 C56 119.9(2) . .
C58 C57 H57 120.0 . .
C56 C57 H57 120.0 . .
C57 C58 C59 119.0(2) . .
C57 C58 H58 120.5 . .
C59 C58 H58 120.5 . .
C58 C59 C60 120.0(2) . .
C58 C59 H59 120.0 . .
C60 C59 H59 120.0 . .
C59 C60 C55 123.4(2) . .
C59 C60 H60 118.3 . .
C55 C60 H60 118.3 . .
O4 O4 C61A 76(2) 3_666 3_666
O4 O4 C61 152(3) 3_666 .
C61A O4 C61 131.5(11) 3_666 .
O4 C61 C62 102.3(10) . .
O4 C61 H61A 111.3 . .
C62 C61 H61A 111.3 . .
O4 C61 H61B 111.3 . .
C62 C61 H61B 111.3 . .
H61A C61 H61B 109.2 . .
C61 C62 C61A 71.5(7) . .
C61 C62 H62A 109.5 . .
C61A C62 H62A 177.7 . .
C61 C62 H62B 109.5 . .
C61A C62 H62B 71.9 . .
H62A C62 H62B 109.5 . .
C61 C62 H62C 109.5 . .
C61A C62 H62C 68.2 . .
H62A C62 H62C 109.5 . .
H62B C62 H62C 109.5 . .
C61 C62 H62D 175.3 . .
C61A C62 H62D 109.5 . .
H62A C62 H62D 69.4 . .
H62B C62 H62D 75.1 . .
H62C C62 H62D 67.2 . .
C61 C62 H62E 66.1 . .
C61A C62 H62E 109.5 . .
H62A C62 H62E 69.3 . .
H62B C62 H62E 173.9 . .
H62C C62 H62E 76.3 . .
H62D C62 H62E 109.5 . .
C61 C62 H62F 74.1 . .
C61A C62 H62F 109.5 . .
H62A C62 H62F 72.9 . .
H62B C62 H62F 64.8 . .
H62C C62 H62F 174.2 . .
H62D C62 H62F 109.5 . .
H62E C62 H62F 109.5 . .
O4 C61A C62 137.8(13) 3_666 .
O4 C61A H61C 102.7 3_666 .
C62 C61A H61C 102.7 . .
O4 C61A H61D 102.7 3_666 .
C62 C61A H61D 102.7 . .
H61C C61A H61D 105.0 . .

loop_
_geom_bond_atom_site_label_1
_geom_bond_atom_site_label_2
_geom_bond_distance
_geom_bond_site_symmetry_2
Na1 O2 2.2364(18) 3_667
Na1 O1 2.2439(18) .
Na1 O3 2.373(2) .
Na1 N2 2.410(3) .
B1 C55 1.643(3) .
B1 C43 1.647(3) .
B1 C37 1.657(3) .
B1 C49 1.661(3) .
O1 C6 1.233(3) .
O2 C6 1.239(3) .
O2 Na1 2.2364(18) 3_667
O3 C35 1.428(4) .
O3 C34 1.459(4) .
N1 C2 1.344(3) .
N1 C5 1.380(3) .
N1 C7 1.458(3) .
N2 C31 1.122(4) .
N3 C2 1.343(3) .
N3 C4 1.387(3) .
N3 C19 1.453(3) .
C2 C6 1.525(3) .
C4 C5 1.349(3) .
C4 H4 0.9500 .
C5 H5 0.9500 .
C7 C8 1.392(3) .
C7 C12 1.399(3) .
C8 C9 1.396(3) .
C8 C13 1.515(4) .
C9 C10 1.374(4) .
C9 H9 0.9500 .
C10 C11 1.379(4) .
C10 H10 0.9500 .
C11 C12 1.393(4) .
C11 H11 0.9500 .
C12 C16 1.520(4) .
C13 C14 1.521(4) .
C13 C15 1.531(4) .
C13 H13 1.0000 .
C14 H14A 0.9800 .
C14 H14B 0.9800 .
C14 H14C 0.9800 .
C15 H15A 0.9800 .
C15 H15B 0.9800 .
C15 H15C 0.9800 .
C16 C18 1.519(4) .
C16 C17 1.522(4) .
C16 H16 1.0000 .
C17 H17A 0.9800 .
C17 H17B 0.9800 .
C17 H17C 0.9800 .
C18 H18A 0.9800 .
C18 H18B 0.9800 .
C18 H18C 0.9800 .
C19 C20 1.394(3) .
C19 C24 1.400(3) .
C20 C21 1.395(3) .
C20 C25 1.517(4) .
C21 C22 1.375(4) .
C21 H21 0.9500 .
C22 C23 1.381(4) .
C22 H22 0.9500 .
C23 C24 1.393(3) .
C23 H23 0.9500 .
C24 C28 1.515(4) .
C25 C26 1.521(4) .
C25 C27 1.523(4) .
C25 H25 1.0000 .
C26 H26A 0.9800 .
C26 H26B 0.9800 .
C26 H26C 0.9800 .
C27 H27A 0.9800 .
C27 H27B 0.9800 .
C27 H27C 0.9800 .
C28 C30 1.527(4) .
C28 C29 1.531(4) .
C28 H28 1.0000 .
C29 H29A 0.9800 .
C29 H29B 0.9800 .
C29 H29C 0.9800 .
C30 H30A 0.9800 .
C30 H30B 0.9800 .
C30 H30C 0.9800 .
C31 C32 1.448(5) .
C32 H32A 0.9800 .
C32 H32B 0.9800 .
C32 H32C 0.9800 .
C33 C34 1.408(6) .
C33 H33A 0.9800 .
C33 H33B 0.9800 .
C33 H33C 0.9800 .
C34 H34A 0.9900 .
C34 H34B 0.9900 .
C35 C36 1.488(4) .
C35 H35A 0.9900 .
C35 H35B 0.9900 .
C36 H36A 0.9800 .
C36 H36B 0.9800 .
C36 H36C 0.9800 .
C37 C42 1.398(3) .
C37 C38 1.404(3) .
C38 C39 1.391(4) .
C38 H38 0.9500 .
C39 C40 1.369(4) .
C39 H39 0.9500 .
C40 C41 1.371(4) .
C40 H40 0.9500 .
C41 C42 1.394(4) .
C41 H41 0.9500 .
C42 H42 0.9500 .
C43 C48 1.390(3) .
C43 C44 1.396(3) .
C44 C45 1.387(3) .
C44 H44 0.9500 .
C45 C46 1.382(4) .
C45 H45 0.9500 .
C46 C47 1.372(4) .
C46 H46 0.9500 .
C47 C48 1.391(4) .
C47 H47 0.9500 .
C48 H48 0.9500 .
C49 C54 1.402(3) .
C49 C50 1.403(3) .
C50 C51 1.390(4) .
C50 H50 0.9500 .
C51 C52 1.384(4) .
C51 H51 0.9500 .
C52 C53 1.375(4) .
C52 H52 0.9500 .
C53 C54 1.394(3) .
C53 H53 0.9500 .
C54 H54 0.9500 .
C55 C56 1.392(3) .
C55 C60 1.409(3) .
C56 C57 1.398(3) .
C56 H56 0.9500 .
C57 C58 1.379(4) .
C57 H57 0.9500 .
C58 C59 1.382(4) .
C58 H58 0.9500 .
C59 C60 1.384(3) .
C59 H59 0.9500 .
C60 H60 0.9500 .
O4 O4 0.74(2) 3_666
O4 C61A 1.32(2) 3_666
O4 C61 1.492(16) .
C61 C62 1.535(12) .
C61 H61A 0.9900 .
C61 H61B 0.9900 .
C62 C61A 1.609(13) .
C62 H62A 0.9800 .
C62 H62B 0.9800 .
C62 H62C 0.9800 .
C62 H62D 0.9800 .
C62 H62E 0.9800 .
C62 H62F 0.9800 .
C61A O4 1.32(2) 3_666
C61A H61C 0.9900 .
C61A H61D 0.9900 .

loop_
_geom_torsion_atom_site_label_1
_geom_torsion_atom_site_label_2
_geom_torsion_atom_site_label_3
_geom_torsion_atom_site_label_4
_geom_torsion
_geom_torsion_site_symmetry_1
_geom_torsion_site_symmetry_4
O2 Na1 O1 C6 -27.7(3) 3_667 .
O3 Na1 O1 C6 -164.1(3) . .
N2 Na1 O1 C6 83.0(3) . .
O2 Na1 O3 C35 -74.9(2) 3_667 .
O1 Na1 O3 C35 62.5(2) . .
N2 Na1 O3 C35 173.60(18) . .
O2 Na1 O3 C34 108.6(3) 3_667 .
O1 Na1 O3 C34 -114.1(3) . .
N2 Na1 O3 C34 -2.9(4) . .
O2 Na1 N2 C31 -41.7(12) 3_667 .
O1 Na1 N2 C31 -163.5(12) . .
O3 Na1 N2 C31 78.9(12) . .
C4 N3 C2 N1 0.3(2) . .
C19 N3 C2 N1 171.73(19) . .
C4 N3 C2 C6 178.9(2) . .
C19 N3 C2 C6 -9.7(3) . .
C5 N1 C2 N3 0.4(2) . .
C7 N1 C2 N3 -178.0(2) . .
C5 N1 C2 C6 -178.2(2) . .
C7 N1 C2 C6 3.4(3) . .
C2 N3 C4 C5 -0.9(2) . .
C19 N3 C4 C5 -172.6(2) . .
N3 C4 C5 N1 1.1(2) . .
C2 N1 C5 C4 -0.9(3) . .
C7 N1 C5 C4 177.5(2) . .
Na1 O1 C6 O2 20.0(5) . .
Na1 O1 C6 C2 -160.91(19) . .
Na1 O2 C6 O1 8.1(5) 3_667 .
Na1 O2 C6 C2 -171.1(2) 3_667 .
N3 C2 C6 O1 -25.9(3) . .
N1 C2 C6 O1 152.3(2) . .
N3 C2 C6 O2 153.4(2) . .
N1 C2 C6 O2 -28.4(3) . .
C2 N1 C7 C8 -85.5(3) . .
C5 N1 C7 C8 96.3(3) . .
C2 N1 C7 C12 95.0(3) . .
C5 N1 C7 C12 -83.1(3) . .
C12 C7 C8 C9 -0.3(4) . .
N1 C7 C8 C9 -179.7(2) . .
C12 C7 C8 C13 179.4(2) . .
N1 C7 C8 C13 0.0(3) . .
C7 C8 C9 C10 -0.1(4) . .
C13 C8 C9 C10 -179.9(3) . .
C8 C9 C10 C11 0.0(5) . .
C9 C10 C11 C12 0.7(5) . .
C10 C11 C12 C7 -1.1(4) . .
C10 C11 C12 C16 178.0(3) . .
C8 C7 C12 C11 0.9(4) . .
N1 C7 C12 C11 -179.7(2) . .
C8 C7 C12 C16 -178.1(2) . .
N1 C7 C12 C16 1.3(3) . .
C7 C8 C13 C14 115.5(3) . .
C9 C8 C13 C14 -64.8(3) . .
C7 C8 C13 C15 -120.5(3) . .
C9 C8 C13 C15 59.2(3) . .
C11 C12 C16 C18 -56.7(3) . .
C7 C12 C16 C18 122.2(3) . .
C11 C12 C16 C17 67.9(3) . .
C7 C12 C16 C17 -113.1(3) . .
C2 N3 C19 C20 108.1(3) . .
C4 N3 C19 C20 -81.6(3) . .
C2 N3 C19 C24 -74.1(3) . .
C4 N3 C19 C24 96.2(3) . .
C24 C19 C20 C21 1.0(3) . .
N3 C19 C20 C21 178.6(2) . .
C24 C19 C20 C25 178.8(2) . .
N3 C19 C20 C25 -3.6(3) . .
C19 C20 C21 C22 0.3(4) . .
C25 C20 C21 C22 -177.6(3) . .
C20 C21 C22 C23 -0.6(4) . .
C21 C22 C23 C24 -0.3(4) . .
C22 C23 C24 C19 1.4(4) . .
C22 C23 C24 C28 -179.4(2) . .
C20 C19 C24 C23 -1.8(3) . .
N3 C19 C24 C23 -179.4(2) . .
C20 C19 C24 C28 179.1(2) . .
N3 C19 C24 C28 1.4(3) . .
C19 C20 C25 C26 137.9(3) . .
C21 C20 C25 C26 -44.4(3) . .
C19 C20 C25 C27 -98.0(3) . .
C21 C20 C25 C27 79.8(3) . .
C23 C24 C28 C30 55.3(3) . .
C19 C24 C28 C30 -125.5(2) . .
C23 C24 C28 C29 -68.7(3) . .
C19 C24 C28 C29 110.4(3) . .
Na1 N2 C31 C32 -31(26) . .
C35 O3 C34 C33 -179.8(4) . .
Na1 O3 C34 C33 -3.1(6) . .
C34 O3 C35 C36 -179.7(3) . .
Na1 O3 C35 C36 2.9(3) . .
C55 B1 C37 C42 -177.3(2) . .
C43 B1 C37 C42 -56.6(3) . .
C49 B1 C37 C42 63.4(3) . .
C55 B1 C37 C38 1.2(3) . .
C43 B1 C37 C38 121.9(2) . .
C49 B1 C37 C38 -118.1(2) . .
C42 C37 C38 C39 -4.2(3) . .
B1 C37 C38 C39 177.1(2) . .
C37 C38 C39 C40 1.5(4) . .
C38 C39 C40 C41 1.5(4) . .
C39 C40 C41 C42 -1.4(4) . .
C40 C41 C42 C37 -1.6(4) . .
C38 C37 C42 C41 4.3(3) . .
B1 C37 C42 C41 -177.1(2) . .
C55 B1 C43 C48 -117.3(3) . .
C37 B1 C43 C48 122.4(2) . .
C49 B1 C43 C48 0.8(3) . .
C55 B1 C43 C44 60.1(3) . .
C37 B1 C43 C44 -60.2(3) . .
C49 B1 C43 C44 178.2(2) . .
C48 C43 C44 C45 1.9(3) . .
B1 C43 C44 C45 -175.7(2) . .
C43 C44 C45 C46 -0.2(4) . .
C44 C45 C46 C47 -1.1(4) . .
C45 C46 C47 C48 0.6(5) . .
C44 C43 C48 C47 -2.4(4) . .
B1 C43 C48 C47 175.1(3) . .
C46 C47 C48 C43 1.3(5) . .
C55 B1 C49 C54 19.5(3) . .
C43 B1 C49 C54 -101.0(2) . .
C37 B1 C49 C54 140.7(2) . .
C55 B1 C49 C50 -164.5(2) . .
C43 B1 C49 C50 75.0(3) . .
C37 B1 C49 C50 -43.3(3) . .
C54 C49 C50 C51 -1.1(4) . .
B1 C49 C50 C51 -177.3(2) . .
C49 C50 C51 C52 0.3(4) . .
C50 C51 C52 C53 0.5(4) . .
C51 C52 C53 C54 -0.4(4) . .
C52 C53 C54 C49 -0.5(4) . .
C50 C49 C54 C53 1.2(3) . .
B1 C49 C54 C53 177.6(2) . .
C43 B1 C55 C56 6.3(3) . .
C37 B1 C55 C56 124.4(2) . .
C49 B1 C55 C56 -113.3(2) . .
C43 B1 C55 C60 -178.4(2) . .
C37 B1 C55 C60 -60.3(3) . .
C49 B1 C55 C60 62.0(3) . .
C60 C55 C56 C57 0.2(3) . .
B1 C55 C56 C57 175.8(2) . .
C55 C56 C57 C58 0.9(4) . .
C56 C57 C58 C59 -1.2(4) . .
C57 C58 C59 C60 0.5(4) . .
C58 C59 C60 C55 0.7(4) . .
C56 C55 C60 C59 -1.0(3) . .
B1 C55 C60 C59 -176.8(2) . .
O4 O4 C61 C62 11(9) 3_666 .
C61A O4 C61 C62 179(2) 3_666 .
O4 C61 C62 C61A -1.6(12) . .
C61 C62 C61A O4 0(3) . 3_666
